data_1101174
loop_
_publ_author_name
'Lu, Ying'
'Xu, Yan'
'Li, Yangguang'
'Wang, Enbo'
'Xu, Xinxin'
'Ma, Ying'

_publ_section_title
;
 New Polyoxometalate Compounds Built up of Lacunary Wells--Dawson Anions
 and Trivalent Lanthanide Cations
;
_journal_coden_ASTM INOCAJ
_journal_issue 5
_journal_name_full 'Inorganic Chemistry'
_journal_page_first 2055
_journal_page_last 2060
_journal_paper_doi 10.1021/ic0515857
_journal_volume 45
_journal_year 2006
_chemical_formula_sum 'C20 H48 Eu2 N4 O75 P2 W17'
_chemical_formula_weight 5035.93
_space_group_IT_number 2
_symmetry_cell_setting triclinic
_symmetry_space_group_name_Hall '-P 1'
_symmetry_space_group_name_H-M 'P -1'
_atom_sites_solution_hydrogens geom
_atom_sites_solution_primary direct
_atom_sites_solution_secondary difmap
_audit_creation_method SHELXL-97
_cell_angle_alpha 88.24(3)
_cell_angle_beta 76.29(3)
_cell_angle_gamma 64.97(3)
_cell_formula_units_Z 2
_cell_length_a 12.875(3)
_cell_length_b 12.914(3)
_cell_length_c 25.503(5)
_cell_measurement_temperature 293(2)
_cell_volume 3721.1(13)
_computing_cell_refinement 'RAPID AUTO'
_computing_data_collection 'RAPID AUTO'
_computing_data_reduction 'RAPID AUTO'
_computing_molecular_graphics 'Bruker SHELXTL'
_computing_publication_material 'Bruker SHELXTL'
_computing_structure_refinement 'SHELXL-97 (Sheldrick, 1997)'
_computing_structure_solution 'SHELXS-97 (Sheldrick, 1990)'
_diffrn_ambient_temperature 293(2)
_diffrn_detector_area_resol_mean 0.01
_diffrn_measured_fraction_theta_full 0.978
_diffrn_measured_fraction_theta_max 0.978
_diffrn_measurement_device_type 'Rigaku R-AXIS RAPID IP'
_diffrn_measurement_method Oscillation
_diffrn_radiation_monochromator graphite
_diffrn_radiation_source 'Rotation anode'
_diffrn_radiation_type MoK\a
_diffrn_radiation_wavelength 0.71073
_diffrn_reflns_av_R_equivalents 0.0715
_diffrn_reflns_av_sigmaI/netI 0.0917
_diffrn_reflns_limit_h_max 15
_diffrn_reflns_limit_h_min -15
_diffrn_reflns_limit_k_max 15
_diffrn_reflns_limit_k_min -15
_diffrn_reflns_limit_l_max 30
_diffrn_reflns_limit_l_min -30
_diffrn_reflns_number 29532
_diffrn_reflns_theta_full 25.00
_diffrn_reflns_theta_max 25.00
_diffrn_reflns_theta_min 3.00
_diffrn_standards_decay_% none
_diffrn_standards_interval_count 0
_diffrn_standards_interval_time 0
_diffrn_standards_number 0
_exptl_absorpt_coefficient_mu 27.981
_exptl_absorpt_correction_T_max 0.035
_exptl_absorpt_correction_T_min 0.009
_exptl_absorpt_correction_type multi-scan
_exptl_absorpt_process_details 'ABSCOR by T.Higashi    8 March, 1995'
_exptl_crystal_colour colorless
_exptl_crystal_density_diffrn 4.495
_exptl_crystal_density_method 'not measured'
_exptl_crystal_description block
_exptl_crystal_F_000 4420
_exptl_crystal_size_max 0.18
_exptl_crystal_size_mid 0.15
_exptl_crystal_size_min 0.12
_refine_diff_density_max 2.247
_refine_diff_density_min -2.622
_refine_diff_density_rms 0.456
_refine_ls_extinction_method none
_refine_ls_goodness_of_fit_ref 1.031
_refine_ls_hydrogen_treatment constr
_refine_ls_matrix_type full
_refine_ls_number_parameters 1102
_refine_ls_number_reflns 12837
_refine_ls_number_restraints 828
_refine_ls_restrained_S_all 1.010
_refine_ls_R_factor_all 0.0621
_refine_ls_R_factor_gt 0.0452
_refine_ls_shift/su_max 0.004
_refine_ls_shift/su_mean 0.000
_refine_ls_structure_factor_coef Fsqd
_refine_ls_weighting_details 'calc w=1/[\s^2^(Fo^2^)+(0.0113P)^2^+39.9339P] where P=(Fo^2^+2Fc^2^)/3'
_refine_ls_weighting_scheme calc
_refine_ls_wR_factor_gt 0.0862
_refine_ls_wR_factor_ref 0.0921
_reflns_number_gt 10106
_reflns_number_total 12837
_reflns_threshold_expression >2sigma(I)
_cod_data_source_file ic0515857si20060104_092455.cif
_cod_data_source_block 5
_cod_depositor_comments
;
The following automatic conversions were performed:
'_symmetry_cell_setting' value 'Triclinic' changed to 'triclinic'
according to '/home/saulius/struct/CIF-dictionaries/cif_core.dic'
dictionary named 'cif_core.dic' version 2.4.1 from 2010-06-29.

Automatic conversion script
Id: cif_fix_enum 1527 2010-12-29 10:47:43Z saulius 
;
_cod_database_code 1101174

loop_
_symmetry_equiv_pos_as_xyz
'x, y, z'
'-x, -y, -z'

loop_
_atom_site_label
_atom_site_type_symbol
_atom_site_fract_x
_atom_site_fract_y
_atom_site_fract_z
_atom_site_U_iso_or_equiv
_atom_site_adp_type
_atom_site_occupancy
_atom_site_symmetry_multiplicity
_atom_site_calc_flag
_atom_site_refinement_flags
_atom_site_disorder_assembly
_atom_site_disorder_group
W1 W 0.36701(5) 0.01503(5) 0.82659(3) 0.01014(14) Uani 1 1 d . . .
W2 W -0.17032(5) 0.20657(5) 0.91263(3) 0.00961(14) Uani 1 1 d . . .
W3 W 0.35532(5) 0.52936(5) 0.65857(3) 0.01046(14) Uani 1 1 d . . .
W4 W 0.17255(5) 0.50193(5) 0.58900(3) 0.01122(14) Uani 1 1 d U . .
W5 W 0.41148(5) 0.36622(5) 0.77930(3) 0.01124(14) Uani 1 1 d . . .
W6 W 0.09395(5) -0.00652(5) 0.91034(3) 0.00957(14) Uani 1 1 d U . .
W7 W 0.11737(5) 0.60532(5) 0.78643(3) 0.00944(14) Uani 1 1 d . . .
W8 W 0.26734(5) 0.26080(5) 0.90442(3) 0.00978(14) Uani 1 1 d . . .
W9 W 0.43986(5) 0.28168(5) 0.58245(3) 0.01211(15) Uani 1 1 d . . .
W10 W 0.49832(5) 0.12405(5) 0.70245(3) 0.01232(15) Uani 1 1 d . . .
W11 W 0.16645(5) -0.02369(5) 0.75850(3) 0.00996(14) Uani 1 1 d . . .
W12 W -0.19224(5) 0.46231(5) 0.83551(3) 0.00906(14) Uani 1 1 d . . .
W13 W -0.06188(5) 0.58209(5) 0.71624(3) 0.01008(14) Uani 1 1 d . . .
W14 W 0.29281(5) 0.09038(5) 0.63311(3) 0.01028(14) Uani 1 1 d . . .
W15 W -0.09765(5) 0.18884(5) 0.76052(3) 0.00991(14) Uani 1 1 d . . .
W16 W 0.02840(5) 0.30988(5) 0.63942(3) 0.00920(14) Uani 1 1 d . . .
W17 W -0.01955(5) 0.49351(5) 0.90990(3) 0.00782(13) Uani 1 1 d . . .
Eu1 Eu -0.01312(6) 0.25044(6) 1.01410(3) 0.01037(17) Uani 1 1 d . . .
Eu2 Eu -0.49749(6) 0.24674(7) 0.98885(4) 0.01663(19) Uani 1 1 d . . .
P1 P 0.0761(3) 0.2291(3) 0.83820(18) 0.0092(8) Uani 1 1 d U . .
P2 P 0.2197(3) 0.3498(3) 0.70386(18) 0.0102(8) Uani 1 1 d U . .
O1 O 0.6333(8) 0.0129(8) 0.6836(5) 0.020(3) Uani 1 1 d U . .
O2 O 0.4825(9) -0.1132(9) 0.8298(5) 0.023(3) Uani 1 1 d U . .
O3 O 0.3644(8) -0.0264(8) 0.5878(5) 0.015(2) Uani 1 1 d U . .
O4 O 0.2165(8) 0.6089(8) 0.7124(5) 0.014(2) Uani 1 1 d U . .
O5 O -0.1861(8) 0.6855(8) 0.7031(5) 0.012(2) Uani 1 1 d U . .
O6 O 0.4262(8) 0.4414(8) 0.7090(5) 0.014(2) Uani 1 1 d U . .
O7 O 0.0288(8) 0.5635(8) 0.8413(5) 0.014(2) Uani 1 1 d U . .
O8 O 0.5076(9) 0.2087(9) 0.6403(5) 0.018(3) Uani 1 1 d U . .
O9 O 0.1143(8) 0.3892(7) 0.5959(4) 0.008(2) Uani 1 1 d U . .
O10 O -0.1320(8) 0.5435(8) 0.7852(5) 0.010(2) Uani 1 1 d U . .
O11 O 0.0457(8) 0.5811(8) 0.6511(5) 0.016(2) Uani 1 1 d U . .
O12 O 0.3647(8) 0.2943(8) 0.8329(5) 0.016(2) Uani 1 1 d U . .
O13 O 0.2547(8) 0.5812(8) 0.6063(5) 0.015(2) Uani 1 1 d U . .
O14 O -0.1395(8) 0.1679(8) 0.8322(5) 0.011(2) Uani 1 1 d U . .
O15 O 0.3631(8) 0.1853(8) 0.5898(5) 0.015(2) Uani 1 1 d U . .
O16 O 0.1598(8) 0.1693(8) 0.6026(5) 0.012(2) Uani 1 1 d U . .
O17 O 0.0147(8) 0.0347(8) 0.7425(5) 0.012(2) Uani 1 1 d U . .
O18 O 0.4465(9) 0.0761(8) 0.7722(5) 0.015(2) Uani 1 1 d U . .
O19 O -0.0232(9) 0.2286(8) 0.6909(5) 0.017(3) Uani 1 1 d U . .
O20 O 0.3010(8) -0.0172(7) 0.7752(5) 0.010(2) Uani 1 1 d U . .
O21 O 0.2146(9) 0.0396(8) 0.6882(5) 0.015(2) Uani 1 1 d U . .
O22 O 0.2494(8) -0.0160(8) 0.8807(5) 0.012(2) Uani 1 1 d U . .
O23 O 0.2619(8) 0.4942(8) 0.7964(5) 0.014(2) Uani 1 1 d U . .
O24 O 0.1492(8) 0.4085(8) 0.8989(5) 0.010(2) Uani 1 1 d U . .
O25 O 0.2267(8) -0.1614(8) 0.7340(5) 0.015(2) Uani 1 1 d U . .
O26 O 0.1212(9) -0.1475(8) 0.9253(5) 0.017(3) Uani 1 1 d U . .
O27 O -0.1703(8) 0.5452(8) 0.8924(5) 0.013(2) Uani 1 1 d U . .
O28 O 0.3499(8) 0.2918(8) 0.9408(5) 0.014(2) Uani 1 1 d U . .
O29 O -0.2146(8) 0.1874(9) 0.7407(5) 0.017(3) Uani 1 1 d U . .
O30 O 0.2733(7) 0.3996(8) 0.6541(4) 0.008(2) Uani 1 1 d U . .
O31 O 0.4968(8) 0.4136(8) 0.8051(5) 0.015(2) Uani 1 1 d U . .
O32 O 0.1188(8) 0.5721(9) 0.5374(5) 0.017(3) Uani 1 1 d U . .
O33 O 0.0194(8) 0.1796(7) 0.8877(5) 0.010(2) Uani 1 1 d U . .
O34 O 0.1092(9) 0.7272(8) 0.8154(5) 0.019(3) Uani 1 1 d U . .
O35 O 0.0725(8) 0.0622(8) 0.9734(5) 0.016(2) Uani 1 1 d U . .
O36 O -0.1627(9) 0.2480(8) 0.9764(5) 0.018(3) Uani 1 1 d U . .
O37 O -0.0508(8) 0.4053(9) 0.9581(5) 0.017(3) Uani 1 1 d U . .
O38 O -0.0142(8) 0.6715(7) 0.7521(5) 0.010(2) Uani 1 1 d U . .
O39 O 0.1724(9) 0.2267(9) 0.9541(5) 0.018(3) Uani 1 1 d U . .
O40 O -0.3085(8) 0.2038(8) 0.9305(5) 0.014(2) Uani 1 1 d U . .
O41 O 0.2050(8) 0.1982(8) 0.8405(5) 0.009(2) Uani 1 1 d U . .
O42 O -0.2120(7) 0.3559(7) 0.8877(4) 0.008(2) Uani 1 1 d U . .
O43 O 0.1148(8) 0.4522(8) 0.7387(5) 0.012(2) Uani 1 1 d U . .
O44 O 0.0046(7) 0.3595(7) 0.8427(4) 0.007(2) Uani 1 1 d U . .
O45 O 0.3146(8) 0.2902(8) 0.7349(5) 0.010(2) Uani 1 1 d U . .
O46 O 0.4063(8) 0.0706(8) 0.6738(5) 0.015(2) Uani 1 1 d U . .
O47 O 0.0739(8) 0.1772(8) 0.7852(5) 0.010(2) Uani 1 1 d U . .
O48 O 0.5317(8) 0.2289(8) 0.7402(5) 0.015(2) Uani 1 1 d U . .
O49 O -0.0550(8) 0.4456(8) 0.6847(4) 0.010(2) Uani 1 1 d U . .
O50 O -0.1549(8) 0.3491(8) 0.7828(5) 0.011(2) Uani 1 1 d U . .
O51 O -0.0427(8) 0.6107(8) 0.9489(5) 0.012(2) Uani 1 1 d U . .
O52 O 0.4650(8) 0.4111(8) 0.6013(5) 0.015(2) Uani 1 1 d U . .
O53 O 0.3216(8) 0.3869(8) 0.5482(5) 0.017(2) Uani 1 1 d U . .
O54 O -0.0751(8) 0.0473(8) 0.9150(4) 0.010(2) Uani 1 1 d U . .
O55 O 0.1084(8) -0.0314(8) 0.8292(5) 0.013(2) Uani 1 1 d U . .
O56 O 0.1779(8) 0.2667(8) 0.6843(5) 0.014(2) Uani 1 1 d U . .
O57 O 0.3788(7) 0.1030(8) 0.8816(4) 0.009(2) Uani 1 1 d U . .
O58 O 0.5564(9) 0.2204(9) 0.5268(5) 0.023(3) Uani 1 1 d U . .
O59 O -0.3416(8) 0.5440(9) 0.8439(5) 0.019(3) Uani 1 1 d U . .
O60 O -0.0629(8) 0.3328(8) 0.5973(5) 0.013(2) Uani 1 1 d U . .
O61 O 0.4162(9) 0.6230(9) 0.6469(5) 0.022(3) Uani 1 1 d U . .
O1W O -0.2013(10) 0.4043(9) 1.0732(6) 0.029(3) Uani 1 1 d U . .
O2W O 0.1185(10) 0.1416(9) 1.0706(6) 0.028(3) Uani 1 1 d U . .
O3W O -0.6544(10) 0.4407(9) 1.0202(5) 0.028(3) Uani 1 1 d U . .
O4W O -0.4378(9) 0.0813(9) 0.9252(5) 0.024(3) Uani 1 1 d U . .
O5W O -0.4030(11) 0.3509(12) 1.0258(7) 0.046(4) Uani 1 1 d U . .
O6W O -0.3470(12) 0.0733(12) 1.0208(7) 0.047(4) Uani 1 1 d U . .
O7W O -0.4885(9) 0.4103(10) 0.9181(6) 0.029(3) Uani 1 1 d U . .
O8W O -0.5518(14) 0.2578(13) 1.0884(7) 0.063(5) Uani 1 1 d U . .
O9W O -0.6177(13) 0.1402(14) 1.0233(8) 0.070(5) Uani 1 1 d U . .
N1 N 0.2138(14) 0.7163(12) 0.4595(8) 0.035(4) Uani 1 1 d U . .
H1 H 0.2539 0.6580 0.4750 0.035 Uiso 1 1 calc R . .
N2 N -0.0953(12) 1.1883(11) 0.3370(7) 0.026(4) Uani 1 1 d U . .
H2 H -0.1312 1.2487 0.3215 0.026 Uiso 1 1 calc R . .
C1 C 0.1039(17) 0.7874(15) 0.4875(10) 0.037(5) Uani 1 1 d U . .
H1A H 0.0728 0.7736 0.5224 0.037 Uiso 1 1 calc R . .
C2 C 0.0413(14) 0.8780(13) 0.4639(8) 0.020(4) Uani 1 1 d U . .
H2A H -0.0354 0.9272 0.4821 0.020 Uiso 1 1 calc R . .
C3 C 0.0893(13) 0.9000(12) 0.4122(8) 0.015(4) Uani 1 1 d U . .
C4 C 0.2015(14) 0.8261(13) 0.3835(9) 0.026(4) Uani 1 1 d U . .
H4 H 0.2347 0.8383 0.3486 0.026 Uiso 1 1 calc R . .
C5 C 0.2632(15) 0.7296(14) 0.4108(9) 0.028(4) Uani 1 1 d U . .
H5 H 0.3390 0.6763 0.3937 0.028 Uiso 1 1 calc R . .
C6 C -0.1598(17) 1.1521(15) 0.3733(9) 0.035(5) Uani 1 1 d U . .
H6 H -0.2419 1.1893 0.3811 0.035 Uiso 1 1 calc R . .
C7 C -0.1026(15) 1.0554(13) 0.4005(8) 0.026(4) Uani 1 1 d U . .
H7 H -0.1456 1.0281 0.4271 0.026 Uiso 1 1 calc R . .
C8 C 0.0242(14) 1.0011(13) 0.3855(8) 0.022(4) Uani 1 1 d U . .
C9 C 0.0821(15) 1.0477(15) 0.3457(9) 0.031(4) Uani 1 1 d U . .
H9 H 0.1643 1.0150 0.3353 0.031 Uiso 1 1 calc R . .
C10 C 0.0196(15) 1.1390(15) 0.3226(9) 0.031(5) Uani 1 1 d U . .
H10 H 0.0591 1.1684 0.2954 0.031 Uiso 1 1 calc R . .
N3 N 0.2334(12) 0.2380(11) 0.4934(7) 0.025(3) Uani 1 1 d U . .
H3 H 0.2084 0.2165 0.5242 0.025 Uiso 1 1 calc R . .
N4 N 0.4513(12) 0.4098(12) 0.2504(7) 0.030(4) Uani 1 1 d U . .
H4A H 0.4797 0.4295 0.2198 0.030 Uiso 1 1 calc R . .
C11 C 0.1546(14) 0.3230(14) 0.4732(8) 0.027(4) Uani 1 1 d U . .
H11 H 0.0754 0.3576 0.4919 0.027 Uiso 1 1 calc R . .
C12 C 0.1919(13) 0.3577(14) 0.4251(8) 0.020(4) Uani 1 1 d U . .
H12 H 0.1376 0.4157 0.4100 0.020 Uiso 1 1 calc R . .
C13 C 0.3114(14) 0.3077(14) 0.3976(8) 0.023(4) Uani 1 1 d U . .
C14 C 0.3865(14) 0.2191(15) 0.4236(9) 0.028(4) Uani 1 1 d U . .
H14 H 0.4671 0.1843 0.4074 0.028 Uiso 1 1 calc R . .
C15 C 0.3473(16) 0.1844(15) 0.4695(8) 0.032(5) Uani 1 1 d U . .
H15 H 0.3981 0.1237 0.4848 0.032 Uiso 1 1 calc R . .
C16 C 0.3651(16) 0.4892(16) 0.2874(9) 0.035(5) Uani 1 1 d U . .
H16 H 0.3382 0.5665 0.2811 0.035 Uiso 1 1 calc R . .
C17 C 0.3152(12) 0.4554(13) 0.3360(8) 0.019(4) Uani 1 1 d U . .
H17 H 0.2530 0.5098 0.3616 0.019 Uiso 1 1 calc R . .
C18 C 0.3581(12) 0.3438(13) 0.3454(7) 0.017(4) Uani 1 1 d U . .
C19 C 0.4478(13) 0.2635(14) 0.3062(8) 0.021(4) Uani 1 1 d U . .
H19 H 0.4763 0.1856 0.3111 0.021 Uiso 1 1 calc R . .
C20 C 0.4927(17) 0.3017(17) 0.2606(9) 0.037(5) Uani 1 1 d U . .
H20 H 0.5564 0.2486 0.2350 0.037 Uiso 1 1 calc R . .
OW1 O 0.6732(11) 0.3159(12) 0.1534(6) 0.038(3) Uani 1 1 d DU . .
HW1A H 0.660(13) 0.343(15) 0.125(4) 0.038 Uiso 1 1 d D . .
HW1B H 0.745(4) 0.284(14) 0.151(6) 0.038 Uiso 1 1 d D . .
OW2 O 0.2277(12) 1.2158(11) 0.1331(7) 0.039(4) Uani 1 1 d DU . .
HW2A H 0.173(8) 1.199(13) 0.132(9) 0.039 Uiso 1 1 d D . .
HW2B H 0.292(6) 1.167(11) 0.116(8) 0.039 Uiso 1 1 d D . .
OW3 O 0.7438(14) 0.0026(13) 0.5416(8) 0.035(4) Uani 0.75 1 d PU . .
OW4 O 0.3823(15) 0.5016(15) 0.4634(9) 0.047(5) Uani 0.75 1 d PU . .
OW5 O 0.2626(17) 1.1131(16) 0.2225(10) 0.053(6) Uani 0.75 1 d PU . .
OW6 O 0.6584(17) 0.1059(17) 0.8228(10) 0.053(6) Uani 0.75 1 d PU . .

loop_
_atom_site_aniso_label
_atom_site_aniso_U_11
_atom_site_aniso_U_22
_atom_site_aniso_U_33
_atom_site_aniso_U_23
_atom_site_aniso_U_13
_atom_site_aniso_U_12
W1 0.0138(3) 0.0110(3) 0.0065(4) 0.0039(3) -0.0040(3) -0.0056(2)
W2 0.0137(3) 0.0148(3) 0.0032(4) 0.0040(3) -0.0022(3) -0.0089(2)
W3 0.0134(3) 0.0138(3) 0.0053(4) 0.0044(3) -0.0003(3) -0.0082(2)
W4 0.0150(3) 0.0145(3) 0.0050(4) 0.0064(3) -0.0027(3) -0.0074(2)
W5 0.0130(3) 0.0149(3) 0.0086(4) 0.0060(3) -0.0040(3) -0.0081(2)
W6 0.0164(3) 0.0099(3) 0.0037(3) 0.0034(2) -0.0018(2) -0.0073(2)
W7 0.0138(3) 0.0109(3) 0.0046(4) 0.0033(3) -0.0012(3) -0.0069(2)
W8 0.0128(3) 0.0112(3) 0.0071(4) 0.0041(3) -0.0045(3) -0.0059(2)
W9 0.0139(3) 0.0141(3) 0.0058(4) 0.0029(3) 0.0020(3) -0.0060(2)
W10 0.0112(3) 0.0144(3) 0.0096(4) 0.0040(3) -0.0021(3) -0.0044(2)
W11 0.0160(3) 0.0107(3) 0.0042(4) 0.0024(3) -0.0025(3) -0.0069(2)
W12 0.0116(3) 0.0114(3) 0.0050(4) 0.0025(3) -0.0024(3) -0.0056(2)
W13 0.0135(3) 0.0100(3) 0.0061(4) 0.0019(3) -0.0023(3) -0.0046(2)
W14 0.0128(3) 0.0104(3) 0.0054(4) 0.0021(3) -0.0003(3) -0.0040(2)
W15 0.0136(3) 0.0136(3) 0.0046(4) 0.0024(3) -0.0030(3) -0.0074(2)
W16 0.0122(3) 0.0112(3) 0.0040(4) 0.0026(3) -0.0020(3) -0.0049(2)
W17 0.0123(3) 0.0099(3) 0.0025(3) 0.0022(3) -0.0021(2) -0.0059(2)
Eu1 0.0157(3) 0.0116(3) 0.0062(5) 0.0027(3) -0.0041(3) -0.0075(3)
Eu2 0.0147(4) 0.0229(4) 0.0107(5) 0.0021(4) -0.0018(3) -0.0074(3)
P1 0.0097(15) 0.0094(15) 0.0070(19) 0.0052(14) -0.0014(14) -0.0032(13)
P2 0.0128(17) 0.0094(17) 0.007(2) 0.0026(16) 0.0011(16) -0.0050(14)
O1 0.014(5) 0.019(5) 0.025(7) 0.004(5) -0.004(4) -0.004(4)
O2 0.023(5) 0.025(5) 0.021(7) 0.010(5) -0.006(5) -0.011(4)
O3 0.019(4) 0.014(4) 0.012(4) -0.003(3) -0.004(3) -0.006(3)
O4 0.014(2) 0.014(2) 0.014(2) 0.0010(10) -0.0033(11) -0.0061(13)
O5 0.009(4) 0.013(4) 0.007(6) 0.002(4) -0.002(4) 0.000(4)
O6 0.013(4) 0.016(4) 0.010(5) 0.004(4) 0.001(4) -0.006(3)
O7 0.008(4) 0.013(4) 0.012(6) 0.004(4) 0.005(4) -0.001(4)
O8 0.019(5) 0.020(5) 0.012(6) 0.001(5) -0.002(4) -0.007(4)
O9 0.009(4) 0.009(4) 0.005(5) -0.003(3) -0.001(3) -0.004(3)
O10 0.010(3) 0.012(3) 0.007(3) -0.002(2) -0.001(2) -0.004(2)
O11 0.015(4) 0.018(5) 0.018(6) 0.005(4) -0.006(4) -0.009(4)
O12 0.015(4) 0.016(4) 0.010(4) 0.001(3) 0.003(3) -0.004(3)
O13 0.017(4) 0.016(4) 0.012(4) 0.006(3) -0.002(3) -0.009(3)
O14 0.012(4) 0.018(4) 0.007(5) 0.003(4) -0.005(3) -0.008(3)
O15 0.015(4) 0.018(4) 0.007(4) 0.000(3) -0.001(3) -0.004(3)
O16 0.014(4) 0.013(4) 0.007(4) 0.003(3) -0.003(3) -0.004(3)
O17 0.014(3) 0.011(3) 0.012(3) -0.002(2) -0.006(2) -0.007(2)
O18 0.022(5) 0.007(4) 0.011(6) 0.001(4) 0.000(4) -0.004(4)
O19 0.022(5) 0.013(5) 0.016(6) -0.001(4) 0.006(4) -0.011(4)
O20 0.016(4) 0.007(4) 0.008(6) -0.002(4) 0.000(4) -0.006(4)
O21 0.023(5) 0.011(4) 0.016(6) 0.004(4) -0.009(4) -0.008(4)
O22 0.012(4) 0.011(4) 0.014(6) 0.002(4) -0.003(4) -0.008(4)
O23 0.016(4) 0.012(4) 0.011(4) 0.005(3) -0.003(3) -0.004(3)
O24 0.008(3) 0.011(3) 0.010(3) 0.003(2) 0.001(2) -0.004(2)
O25 0.019(3) 0.013(3) 0.013(4) -0.003(2) -0.006(2) -0.006(2)
O26 0.026(5) 0.010(4) 0.013(6) 0.001(4) 0.000(4) -0.008(4)
O27 0.011(4) 0.018(5) 0.011(6) 0.001(4) -0.006(4) -0.005(4)
O28 0.017(5) 0.013(4) 0.011(6) 0.000(4) -0.009(4) -0.004(4)
O29 0.016(5) 0.026(5) 0.014(6) 0.002(5) -0.002(4) -0.015(4)
O30 0.007(3) 0.011(3) 0.004(4) 0.001(3) -0.002(3) -0.002(3)
O31 0.016(4) 0.016(5) 0.017(6) -0.003(4) -0.002(4) -0.011(4)
O32 0.017(5) 0.026(5) 0.010(6) -0.001(5) -0.004(4) -0.010(4)
O33 0.011(3) 0.009(3) 0.012(3) 0.001(2) -0.001(2) -0.007(2)
O34 0.022(5) 0.020(5) 0.019(6) 0.008(5) -0.006(5) -0.014(4)
O35 0.017(5) 0.013(5) 0.016(6) 0.009(4) -0.002(4) -0.006(4)
O36 0.024(5) 0.018(5) 0.019(6) 0.010(5) -0.008(5) -0.014(4)
O37 0.014(4) 0.023(5) 0.019(6) 0.009(5) -0.009(4) -0.010(4)
O38 0.014(3) 0.008(3) 0.009(4) 0.002(3) -0.001(3) -0.007(3)
O39 0.019(5) 0.020(5) 0.012(6) 0.009(4) 0.000(4) -0.008(4)
O40 0.012(4) 0.016(5) 0.016(6) 0.001(4) -0.004(4) -0.008(4)
O41 0.010(3) 0.011(3) 0.008(4) 0.005(3) -0.004(3) -0.005(3)
O42 0.005(3) 0.008(3) 0.007(4) -0.002(3) 0.000(3) -0.002(3)
O43 0.011(4) 0.011(4) 0.014(6) 0.000(4) -0.007(4) -0.003(4)
O44 0.007(3) 0.009(3) 0.004(3) 0.001(2) 0.000(2) -0.002(2)
O45 0.008(3) 0.013(3) 0.011(3) 0.004(2) -0.002(2) -0.007(2)
O46 0.016(4) 0.014(4) 0.015(4) 0.007(3) -0.004(3) -0.007(3)
O47 0.006(4) 0.011(4) 0.012(6) 0.002(4) -0.002(4) -0.002(4)
O48 0.017(5) 0.014(5) 0.013(6) 0.005(4) -0.001(4) -0.008(4)
O49 0.011(3) 0.011(4) 0.003(4) 0.000(3) -0.002(3) -0.001(3)
O50 0.015(4) 0.008(4) 0.010(6) -0.002(4) 0.003(4) -0.006(4)
O51 0.017(4) 0.010(4) 0.010(4) -0.002(3) -0.004(3) -0.005(3)
O52 0.014(4) 0.015(5) 0.015(6) 0.003(4) 0.000(4) -0.006(4)
O53 0.017(4) 0.017(4) 0.017(4) 0.008(3) -0.004(3) -0.009(3)
O54 0.014(4) 0.012(4) 0.005(6) 0.000(4) -0.003(4) -0.007(4)
O55 0.020(4) 0.010(4) 0.010(5) 0.004(4) -0.002(4) -0.007(3)
O56 0.010(4) 0.018(4) 0.011(5) 0.000(4) 0.002(3) -0.006(3)
O57 0.007(3) 0.012(4) 0.007(4) -0.004(3) -0.003(3) -0.002(3)
O58 0.021(5) 0.021(5) 0.018(6) -0.001(5) 0.003(5) -0.004(4)
O59 0.016(5) 0.021(5) 0.015(6) 0.005(5) -0.007(4) -0.001(4)
O60 0.014(4) 0.015(4) 0.006(4) 0.003(3) -0.002(3) -0.005(3)
O61 0.027(5) 0.030(5) 0.017(6) 0.009(5) -0.005(5) -0.022(4)
O1W 0.031(5) 0.029(5) 0.032(7) 0.002(5) -0.008(5) -0.019(5)
O2W 0.035(6) 0.027(5) 0.031(7) 0.010(5) -0.015(5) -0.020(5)
O3W 0.035(6) 0.027(5) 0.020(7) 0.002(5) 0.006(5) -0.017(5)
O4W 0.024(5) 0.021(5) 0.026(7) 0.002(5) -0.010(5) -0.005(4)
O5W 0.040(6) 0.052(7) 0.044(8) -0.026(6) -0.013(6) -0.014(5)
O6W 0.045(6) 0.047(7) 0.040(8) 0.009(6) -0.017(6) -0.008(5)
O7W 0.019(5) 0.035(6) 0.027(7) -0.003(5) -0.007(5) -0.006(4)
O8W 0.071(8) 0.053(7) 0.035(8) 0.016(6) -0.002(6) -0.006(6)
O9W 0.056(7) 0.086(8) 0.072(10) 0.039(7) -0.002(7) -0.045(7)
N1 0.049(7) 0.026(6) 0.033(8) 0.016(6) -0.019(6) -0.015(6)
N2 0.036(7) 0.020(6) 0.023(8) 0.004(6) -0.009(6) -0.013(5)
C1 0.049(8) 0.035(8) 0.033(9) 0.004(7) -0.017(7) -0.019(7)
C2 0.026(5) 0.016(5) 0.020(6) -0.001(4) -0.006(4) -0.009(4)
C3 0.021(6) 0.013(6) 0.018(8) 0.008(6) -0.011(6) -0.009(5)
C4 0.028(7) 0.022(7) 0.027(9) 0.000(6) -0.012(6) -0.009(6)
C5 0.023(7) 0.028(7) 0.036(9) 0.003(7) -0.017(6) -0.009(6)
C6 0.037(8) 0.031(8) 0.028(9) 0.002(7) -0.017(7) -0.003(6)
C7 0.030(7) 0.021(7) 0.026(9) 0.000(6) -0.004(6) -0.013(6)
C8 0.023(5) 0.023(5) 0.021(6) 0.007(4) -0.010(4) -0.010(4)
C9 0.026(7) 0.032(7) 0.037(9) 0.003(7) -0.012(7) -0.011(6)
C10 0.035(7) 0.033(8) 0.022(9) 0.003(7) -0.011(7) -0.010(6)
N3 0.029(5) 0.026(5) 0.017(5) 0.004(4) -0.008(4) -0.008(4)
N4 0.032(6) 0.038(7) 0.024(8) 0.009(6) -0.001(6) -0.023(6)
C11 0.021(7) 0.028(7) 0.024(9) -0.002(7) 0.004(6) -0.008(6)
C12 0.015(6) 0.029(7) 0.014(8) 0.002(6) -0.005(6) -0.005(5)
C13 0.024(5) 0.025(5) 0.021(6) -0.002(4) -0.004(4) -0.013(4)
C14 0.019(6) 0.034(7) 0.026(9) 0.011(7) -0.005(6) -0.006(6)
C15 0.037(8) 0.028(7) 0.018(9) 0.000(7) 0.000(7) -0.007(6)
C16 0.033(7) 0.034(8) 0.042(10) 0.017(7) -0.015(7) -0.014(6)
C17 0.009(6) 0.020(6) 0.021(8) -0.003(6) 0.001(6) -0.004(5)
C18 0.013(6) 0.024(7) 0.013(8) -0.005(6) -0.003(6) -0.007(5)
C19 0.019(6) 0.026(7) 0.020(8) 0.001(6) 0.002(6) -0.015(6)
C20 0.039(8) 0.043(8) 0.032(9) -0.008(7) -0.005(7) -0.020(7)
OW1 0.031(6) 0.048(7) 0.029(7) -0.005(6) -0.002(5) -0.014(5)
OW2 0.046(6) 0.033(6) 0.033(8) 0.000(6) -0.010(6) -0.011(5)
OW3 0.033(7) 0.024(7) 0.046(9) -0.013(6) -0.004(6) -0.011(6)
OW4 0.037(7) 0.045(8) 0.038(9) 0.035(7) 0.002(7) -0.007(6)
OW5 0.059(9) 0.045(8) 0.045(10) 0.014(7) -0.013(7) -0.013(7)
OW6 0.056(8) 0.061(9) 0.050(10) 0.007(7) -0.020(7) -0.030(7)

loop_
_atom_type_symbol
_atom_type_description
_atom_type_scat_dispersion_real
_atom_type_scat_dispersion_imag
_atom_type_scat_source
C C 0.0033 0.0016 'International Tables Vol C Tables 4.2.6.8 and 6.1.1.4'
H H 0.0000 0.0000 'International Tables Vol C Tables 4.2.6.8 and 6.1.1.4'
N N 0.0061 0.0033 'International Tables Vol C Tables 4.2.6.8 and 6.1.1.4'
O O 0.0106 0.0060 'International Tables Vol C Tables 4.2.6.8 and 6.1.1.4'
P P 0.1023 0.0942 'International Tables Vol C Tables 4.2.6.8 and 6.1.1.4'
Eu Eu -0.1578 3.6682 'International Tables Vol C Tables 4.2.6.8 and 6.1.1.4'
W W -0.8490 6.8722 'International Tables Vol C Tables 4.2.6.8 and 6.1.1.4'

loop_
_geom_angle_atom_site_label_1
_geom_angle_atom_site_label_2
_geom_angle_atom_site_label_3
_geom_angle
_geom_angle_site_symmetry_1
_geom_angle_site_symmetry_3
_geom_angle_publ_flag
O2 W1 O20 103.8(5) . . ?
O2 W1 O18 99.2(5) . . ?
O20 W1 O18 88.4(5) . . ?
O2 W1 O57 98.9(5) . . ?
O20 W1 O57 157.1(4) . . ?
O18 W1 O57 91.2(5) . . ?
O2 W1 O22 94.8(5) . . ?
O20 W1 O22 86.1(4) . . ?
O18 W1 O22 165.8(4) . . ?
O57 W1 O22 88.9(4) . . ?
O2 W1 O41 168.6(5) . . ?
O20 W1 O41 85.9(4) . . ?
O18 W1 O41 86.8(4) . . ?
O57 W1 O41 71.2(4) . . ?
O22 W1 O41 79.8(4) . . ?
O40 W2 O36 99.8(5) . . ?
O40 W2 O42 100.6(4) . . ?
O36 W2 O42 93.9(5) . . ?
O40 W2 O54 98.2(4) . . ?
O36 W2 O54 95.5(5) . . ?
O42 W2 O54 157.2(4) . . ?
O40 W2 O14 95.7(5) . . ?
O36 W2 O14 164.2(4) . . ?
O42 W2 O14 80.3(4) . . ?
O54 W2 O14 85.2(4) . . ?
O40 W2 O33 170.9(4) . . ?
O36 W2 O33 83.4(4) . . ?
O42 W2 O33 87.7(4) . . ?
O54 W2 O33 72.9(4) . . ?
O14 W2 O33 81.7(4) . . ?
O40 W2 Eu1 124.3(4) . . ?
O36 W2 Eu1 25.4(3) . . ?
O42 W2 Eu1 94.8(3) . . ?
O54 W2 Eu1 85.1(3) . . ?
O14 W2 Eu1 139.8(3) . . ?
O33 W2 Eu1 58.1(3) . . ?
O61 W3 O6 103.5(5) . . ?
O61 W3 O4 103.2(5) . . ?
O6 W3 O4 90.5(5) . . ?
O61 W3 O52 98.8(5) . . ?
O6 W3 O52 90.3(5) . . ?
O4 W3 O52 157.2(4) . . ?
O61 W3 O13 97.9(5) . . ?
O6 W3 O13 158.5(4) . . ?
O4 W3 O13 86.5(5) . . ?
O52 W3 O13 84.5(4) . . ?
O61 W3 O30 167.2(5) . . ?
O6 W3 O30 86.7(4) . . ?
O4 W3 O30 84.2(4) . . ?
O52 W3 O30 73.2(4) . . ?
O13 W3 O30 71.8(4) . . ?
O32 W4 O13 102.9(5) . . ?
O32 W4 O9 101.3(5) . . ?
O13 W4 O9 155.8(5) . . ?
O32 W4 O11 102.5(5) . . ?
O13 W4 O11 89.1(4) . . ?
O9 W4 O11 85.6(4) . . ?
O32 W4 O53 99.3(5) . . ?
O13 W4 O53 88.4(4) . . ?
O9 W4 O53 87.9(4) . . ?
O11 W4 O53 158.0(5) . . ?
O32 W4 O30 172.3(4) . . ?
O13 W4 O30 72.9(4) . . ?
O9 W4 O30 83.0(4) . . ?
O11 W4 O30 84.1(4) . . ?
O53 W4 O30 74.3(4) . . ?
O31 W5 O12 102.4(5) . . ?
O31 W5 O23 102.3(4) . . ?
O12 W5 O23 91.2(5) . . ?
O31 W5 O48 99.5(4) . . ?
O12 W5 O48 93.6(5) . . ?
O23 W5 O48 156.1(5) . . ?
O31 W5 O6 95.4(5) . . ?
O12 W5 O6 161.9(5) . . ?
O23 W5 O6 81.6(4) . . ?
O48 W5 O6 86.7(4) . . ?
O31 W5 O45 173.0(4) . . ?
O12 W5 O45 81.7(4) . . ?
O23 W5 O45 83.2(4) . . ?
O48 W5 O45 74.4(4) . . ?
O6 W5 O45 81.0(4) . . ?
O26 W6 O35 103.5(5) . . ?
O26 W6 O22 103.2(4) . . ?
O35 W6 O22 95.5(5) . . ?
O26 W6 O54 96.5(4) . . ?
O35 W6 O54 94.8(4) . . ?
O22 W6 O54 154.9(5) . . ?
O26 W6 O55 96.0(5) . . ?
O35 W6 O55 160.5(4) . . ?
O22 W6 O55 79.8(4) . . ?
O54 W6 O55 82.8(4) . . ?
O26 W6 O33 167.1(4) . . ?
O35 W6 O33 81.4(4) . . ?
O22 W6 O33 88.1(4) . . ?
O54 W6 O33 71.0(4) . . ?
O55 W6 O33 79.5(4) . . ?
O26 W6 Eu1 126.1(4) . . ?
O35 W6 Eu1 24.1(3) . . ?
O22 W6 Eu1 96.8(3) . . ?
O54 W6 Eu1 83.8(3) . . ?
O55 W6 Eu1 137.0(3) . . ?
O33 W6 Eu1 57.5(3) . . ?
O34 W7 O7 101.4(5) . . ?
O34 W7 O23 101.9(5) . . ?
O7 W7 O23 94.0(5) . . ?
O34 W7 O38 100.2(4) . . ?
O7 W7 O38 90.9(5) . . ?
O23 W7 O38 155.9(4) . . ?
O34 W7 O4 97.1(5) . . ?
O7 W7 O4 161.5(4) . . ?
O23 W7 O4 83.7(4) . . ?
O38 W7 O4 84.2(4) . . ?
O34 W7 O43 172.6(5) . . ?
O7 W7 O43 81.7(4) . . ?
O23 W7 O43 84.5(4) . . ?
O38 W7 O43 73.0(4) . . ?
O4 W7 O43 79.7(4) . . ?
O39 W8 O28 102.6(6) . . ?
O39 W8 O24 93.5(4) . . ?
O28 W8 O24 102.3(4) . . ?
O39 W8 O57 94.8(5) . . ?
O28 W8 O57 96.8(4) . . ?
O24 W8 O57 156.9(5) . . ?
O39 W8 O12 167.8(5) . . ?
O28 W8 O12 89.6(5) . . ?
O24 W8 O12 84.0(4) . . ?
O57 W8 O12 83.3(4) . . ?
O39 W8 O41 89.1(5) . . ?
O28 W8 O41 165.1(4) . . ?
O24 W8 O41 86.0(4) . . ?
O57 W8 O41 72.6(4) . . ?
O12 W8 O41 78.9(4) . . ?
O58 W9 O15 103.9(5) . . ?
O58 W9 O8 102.2(5) . . ?
O15 W9 O8 87.6(5) . . ?
O58 W9 O52 100.3(5) . . ?
O15 W9 O52 155.8(4) . . ?
O8 W9 O52 87.2(5) . . ?
O58 W9 O53 100.1(5) . . ?
O15 W9 O53 89.0(4) . . ?
O8 W9 O53 157.6(5) . . ?
O52 W9 O53 86.9(4) . . ?
O58 W9 O30 169.8(4) . . ?
O15 W9 O30 84.0(4) . . ?
O8 W9 O30 84.4(4) . . ?
O52 W9 O30 72.0(4) . . ?
O53 W9 O30 73.2(4) . . ?
O1 W10 O46 101.4(5) . . ?
O1 W10 O8 98.5(5) . . ?
O46 W10 O8 88.2(5) . . ?
O1 W10 O48 101.3(5) . . ?
O46 W10 O48 157.3(4) . . ?
O8 W10 O48 88.4(5) . . ?
O1 W10 O18 97.8(5) . . ?
O46 W10 O18 89.8(5) . . ?
O8 W10 O18 163.7(4) . . ?
O48 W10 O18 87.3(5) . . ?
O1 W10 O45 174.2(5) . . ?
O46 W10 O45 84.4(4) . . ?
O8 W10 O45 82.5(4) . . ?
O48 W10 O45 72.9(4) . . ?
O18 W10 O45 81.2(4) . . ?
O25 W11 O55 102.5(5) . . ?
O25 W11 O17 101.9(4) . . ?
O55 W11 O17 93.8(5) . . ?
O25 W11 O20 99.8(4) . . ?
O55 W11 O20 89.4(5) . . ?
O17 W11 O20 156.8(4) . . ?
O25 W11 O21 96.6(5) . . ?
O55 W11 O21 160.8(4) . . ?
O17 W11 O21 84.4(4) . . ?
O20 W11 O21 85.1(4) . . ?
O25 W11 O47 174.2(5) . . ?
O55 W11 O47 81.9(4) . . ?
O17 W11 O47 73.9(3) . . ?
O20 W11 O47 83.8(3) . . ?
O21 W11 O47 79.1(4) . . ?
O59 W12 O50 104.0(5) . . ?
O59 W12 O10 100.4(5) . . ?
O50 W12 O10 91.3(4) . . ?
O59 W12 O42 94.4(5) . . ?
O50 W12 O42 86.7(4) . . ?
O10 W12 O42 165.1(4) . . ?
O59 W12 O27 97.5(5) . . ?
O50 W12 O27 158.3(4) . . ?
O10 W12 O27 87.8(5) . . ?
O42 W12 O27 88.6(4) . . ?
O59 W12 O44 168.5(5) . . ?
O50 W12 O44 85.6(4) . . ?
O10 W12 O44 85.5(4) . . ?
O42 W12 O44 79.6(4) . . ?
O27 W12 O44 72.7(3) . . ?
O5 W13 O38 100.0(4) . . ?
O5 W13 O11 97.8(5) . . ?
O38 W13 O11 90.1(5) . . ?
O5 W13 O49 102.5(4) . . ?
O38 W13 O49 157.5(4) . . ?
O11 W13 O49 86.3(4) . . ?
O5 W13 O10 98.8(5) . . ?
O38 W13 O10 89.7(4) . . ?
O11 W13 O10 163.2(4) . . ?
O49 W13 O10 87.4(4) . . ?
O5 W13 O43 174.2(4) . . ?
O38 W13 O43 74.1(4) . . ?
O11 W13 O43 82.3(4) . . ?
O49 W13 O43 83.4(4) . . ?
O10 W13 O43 81.5(4) . . ?
O3 W14 O21 102.0(5) . . ?
O3 W14 O46 102.6(5) . . ?
O21 W14 O46 89.0(5) . . ?
O3 W14 O16 97.5(5) . . ?
O21 W14 O16 95.3(5) . . ?
O46 W14 O16 158.1(4) . . ?
O3 W14 O15 95.4(5) . . ?
O21 W14 O15 162.2(4) . . ?
O46 W14 O15 83.8(4) . . ?
O16 W14 O15 85.8(4) . . ?
O3 W14 O56 170.3(5) . . ?
O21 W14 O56 82.7(4) . . ?
O46 W14 O56 85.8(4) . . ?
O16 W14 O56 73.5(4) . . ?
O15 W14 O56 80.7(4) . . ?
O29 W15 O14 99.6(5) . . ?
O29 W15 O17 101.2(4) . . ?
O14 W15 O17 93.6(5) . . ?
O29 W15 O50 101.8(4) . . ?
O14 W15 O50 86.6(4) . . ?
O17 W15 O50 156.6(4) . . ?
O29 W15 O19 96.4(5) . . ?
O14 W15 O19 163.0(4) . . ?
O17 W15 O19 88.8(4) . . ?
O50 W15 O19 84.6(4) . . ?
O29 W15 O47 175.8(4) . . ?
O14 W15 O47 81.4(4) . . ?
O17 W15 O47 74.6(4) . . ?
O50 W15 O47 82.2(4) . . ?
O19 W15 O47 83.0(4) . . ?
O60 W16 O19 102.0(5) . . ?
O60 W16 O49 100.1(4) . . ?
O19 W16 O49 91.8(4) . . ?
O60 W16 O16 99.0(4) . . ?
O19 W16 O16 91.0(4) . . ?
O49 W16 O16 159.6(4) . . ?
O60 W16 O9 93.3(5) . . ?
O19 W16 O9 164.7(5) . . ?
O49 W16 O9 86.2(4) . . ?
O16 W16 O9 85.8(4) . . ?
O60 W16 O56 170.7(4) . . ?
O19 W16 O56 83.7(4) . . ?
O49 W16 O56 86.9(4) . . ?
O16 W16 O56 73.4(4) . . ?
O9 W16 O56 81.0(4) . . ?
O51 W17 O37 102.6(5) . . ?
O51 W17 O27 100.6(4) . . ?
O37 W17 O27 93.2(5) . . ?
O51 W17 O24 100.0(4) . . ?
O37 W17 O24 93.4(4) . . ?
O27 W17 O24 156.4(4) . . ?
O51 W17 O7 90.9(5) . . ?
O37 W17 O7 166.3(5) . . ?
O27 W17 O7 85.6(4) . . ?
O24 W17 O7 82.6(4) . . ?
O51 W17 O44 168.3(5) . . ?
O37 W17 O44 88.1(4) . . ?
O27 W17 O44 73.9(4) . . ?
O24 W17 O44 83.7(4) . . ?
O7 W17 O44 78.5(4) . . ?
O35 Eu1 O36 77.4(4) . . ?
O35 Eu1 O37 118.9(4) . . ?
O36 Eu1 O37 76.3(4) . . ?
O35 Eu1 O39 74.7(4) . . ?
O36 Eu1 O39 118.7(4) . . ?
O37 Eu1 O39 71.8(4) . . ?
O35 Eu1 O2W 77.0(4) . . ?
O36 Eu1 O2W 141.3(4) . . ?
O37 Eu1 O2W 142.1(4) . . ?
O39 Eu1 O2W 81.3(4) . . ?
O35 Eu1 O51 140.6(3) . 2_567 ?
O36 Eu1 O51 139.8(3) . 2_567 ?
O37 Eu1 O51 72.6(4) . 2_567 ?
O39 Eu1 O51 74.2(4) . 2_567 ?
O2W Eu1 O51 74.8(4) . 2_567 ?
O35 Eu1 O1W 143.8(3) . . ?
O36 Eu1 O1W 76.8(4) . . ?
O37 Eu1 O1W 78.6(4) . . ?
O39 Eu1 O1W 140.8(4) . . ?
O2W Eu1 O1W 109.4(4) . . ?
O51 Eu1 O1W 72.8(3) 2_567 . ?
O35 Eu1 O26 74.8(3) . 2_557 ?
O36 Eu1 O26 70.7(4) . 2_557 ?
O37 Eu1 O26 140.3(3) . 2_557 ?
O39 Eu1 O26 144.6(3) . 2_557 ?
O2W Eu1 O26 74.8(4) . 2_557 ?
O51 Eu1 O26 122.4(4) 2_567 2_557 ?
O1W Eu1 O26 73.0(3) . 2_557 ?
O35 Eu1 W2 65.9(3) . . ?
O36 Eu1 W2 18.7(3) . . ?
O37 Eu1 W2 72.0(3) . . ?
O39 Eu1 W2 100.5(3) . . ?
O2W Eu1 W2 140.6(3) . . ?
O51 Eu1 W2 144.0(3) 2_567 . ?
O1W Eu1 W2 93.9(3) . . ?
O26 Eu1 W2 82.7(3) 2_557 . ?
O35 Eu1 W6 17.9(3) . . ?
O36 Eu1 W6 66.2(3) . . ?
O37 Eu1 W6 101.7(3) . . ?
O39 Eu1 W6 71.1(3) . . ?
O2W Eu1 W6 93.9(3) . . ?
O51 Eu1 W6 144.8(2) 2_567 . ?
O1W Eu1 W6 141.4(3) . . ?
O26 Eu1 W6 84.7(2) 2_557 . ?
W2 Eu1 W6 51.51(3) . . ?
O40 Eu2 O28 113.0(4) . 1_455 ?
O40 Eu2 O4W 69.8(4) . . ?
O28 Eu2 O4W 72.4(3) 1_455 . ?
O40 Eu2 O8W 127.9(5) . . ?
O28 Eu2 O8W 119.1(5) 1_455 . ?
O4W Eu2 O8W 128.1(5) . . ?
O40 Eu2 O3W 125.5(4) . . ?
O28 Eu2 O3W 70.4(4) 1_455 . ?
O4W Eu2 O3W 142.8(4) . . ?
O8W Eu2 O3W 72.8(5) . . ?
O40 Eu2 O9W 136.4(5) . . ?
O28 Eu2 O9W 70.1(5) 1_455 . ?
O4W Eu2 O9W 70.4(5) . . ?
O8W Eu2 O9W 68.4(7) . . ?
O3W Eu2 O9W 97.2(5) . . ?
O40 Eu2 O5W 70.7(4) . . ?
O28 Eu2 O5W 137.2(4) 1_455 . ?
O4W Eu2 O5W 138.3(4) . . ?
O8W Eu2 O5W 69.9(6) . . ?
O3W Eu2 O5W 74.0(4) . . ?
O9W Eu2 O5W 138.1(6) . . ?
O40 Eu2 O6W 72.0(4) . . ?
O28 Eu2 O6W 139.1(4) 1_455 . ?
O4W Eu2 O6W 71.9(5) . . ?
O8W Eu2 O6W 70.9(5) . . ?
O3W Eu2 O6W 142.1(5) . . ?
O9W Eu2 O6W 79.5(5) . . ?
O5W Eu2 O6W 83.6(5) . . ?
O40 Eu2 O7W 64.7(3) . . ?
O28 Eu2 O7W 70.9(4) 1_455 . ?
O4W Eu2 O7W 100.8(4) . . ?
O8W Eu2 O7W 131.0(5) . . ?
O3W Eu2 O7W 66.3(4) . . ?
O9W Eu2 O7W 140.8(5) . . ?
O5W Eu2 O7W 73.7(5) . . ?
O6W Eu2 O7W 135.6(4) . . ?
O44 P1 O47 109.8(6) . . ?
O44 P1 O41 110.2(5) . . ?
O47 P1 O41 110.7(5) . . ?
O44 P1 O33 108.6(5) . . ?
O47 P1 O33 109.8(6) . . ?
O41 P1 O33 107.7(6) . . ?
O56 P2 O45 111.7(6) . . ?
O56 P2 O43 110.7(5) . . ?
O45 P2 O43 110.6(6) . . ?
O56 P2 O30 109.1(6) . . ?
O45 P2 O30 108.2(5) . . ?
O43 P2 O30 106.4(6) . . ?
W3 O4 W7 146.2(6) . . ?
W3 O6 W5 149.1(5) . . ?
W7 O7 W17 161.2(6) . . ?
W10 O8 W9 148.2(6) . . ?
W4 O9 W16 151.1(6) . . ?
W12 O10 W13 159.3(6) . . ?
W13 O11 W4 151.5(6) . . ?
W5 O12 W8 162.0(5) . . ?
W4 O13 W3 123.1(5) . . ?
W15 O14 W2 154.2(5) . . ?
W9 O15 W14 151.8(7) . . ?
W14 O16 W16 120.3(6) . . ?
W15 O17 W11 122.5(5) . . ?
W1 O18 W10 160.2(6) . . ?
W16 O19 W15 161.2(6) . . ?
W1 O20 W11 148.3(6) . . ?
W14 O21 W11 163.6(6) . . ?
W6 O22 W1 153.2(6) . . ?
W7 O23 W5 158.3(7) . . ?
W8 O24 W17 142.0(5) . . ?
W6 O26 Eu1 137.6(5) . 2_557 ?
W17 O27 W12 121.2(5) . . ?
W8 O28 Eu2 155.4(5) . 1_655 ?
P2 O30 W3 124.8(6) . . ?
P2 O30 W4 125.3(5) . . ?
W3 O30 W4 92.1(4) . . ?
P2 O30 W9 123.0(5) . . ?
W3 O30 W9 91.6(3) . . ?
W4 O30 W9 90.0(4) . . ?
P1 O33 W2 126.2(6) . . ?
P1 O33 W6 126.5(5) . . ?
W2 O33 W6 94.7(4) . . ?
W6 O35 Eu1 138.0(6) . . ?
W2 O36 Eu1 135.9(6) . . ?
W17 O37 Eu1 158.0(5) . . ?
W13 O38 W7 122.7(5) . . ?
W8 O39 Eu1 157.3(6) . . ?
W2 O40 Eu2 154.1(6) . . ?
P1 O41 W8 127.9(6) . . ?
P1 O41 W1 128.1(5) . . ?
W8 O41 W1 93.2(3) . . ?
W2 O42 W12 152.9(5) . . ?
P2 O43 W7 128.5(5) . . ?
P2 O43 W13 128.6(7) . . ?
W7 O43 W13 89.7(3) . . ?
P1 O44 W17 128.1(6) . . ?
P1 O44 W12 127.2(5) . . ?
W17 O44 W12 92.2(3) . . ?
P2 O45 W5 130.1(5) . . ?
P2 O45 W10 126.4(6) . . ?
W5 O45 W10 89.5(3) . . ?
W10 O46 W14 151.7(6) . . ?
P1 O47 W15 126.0(5) . . ?
P1 O47 W11 124.1(6) . . ?
W15 O47 W11 88.7(3) . . ?
W5 O48 W10 122.7(5) . . ?
W16 O49 W13 150.4(5) . . ?
W12 O50 W15 149.9(7) . . ?
W17 O51 Eu1 155.8(5) . 2_567 ?
W9 O52 W3 123.2(5) . . ?
W4 O53 W9 122.4(6) . . ?
W2 O54 W6 119.5(5) . . ?
W11 O55 W6 153.6(6) . . ?
P2 O56 W16 127.3(6) . . ?
P2 O56 W14 128.2(5) . . ?
W16 O56 W14 91.8(4) . . ?
W1 O57 W8 122.9(5) . . ?
C5 N1 C1 124.6(18) . . ?
C5 N1 H1 117.7 . . ?
C1 N1 H1 117.7 . . ?
C10 N2 C6 124.2(18) . . ?
C10 N2 H2 117.9 . . ?
C6 N2 H2 117.9 . . ?
C2 C1 N1 118(2) . . ?
C2 C1 H1A 120.9 . . ?
N1 C1 H1A 120.9 . . ?
C1 C2 C3 120.8(17) . . ?
C1 C2 H2A 119.6 . . ?
C3 C2 H2A 119.6 . . ?
C4 C3 C2 120.8(16) . . ?
C4 C3 C8 116.9(17) . . ?
C2 C3 C8 122.3(15) . . ?
C3 C4 C5 115.6(19) . . ?
C3 C4 H4 122.2 . . ?
C5 C4 H4 122.2 . . ?
N1 C5 C4 120.1(17) . . ?
N1 C5 H5 119.9 . . ?
C4 C5 H5 119.9 . . ?
N2 C6 C7 118.8(17) . . ?
N2 C6 H6 120.6 . . ?
C7 C6 H6 120.6 . . ?
C6 C7 C8 117.5(18) . . ?
C6 C7 H7 121.2 . . ?
C8 C7 H7 121.2 . . ?
C9 C8 C7 117.9(16) . . ?
C9 C8 C3 121.8(14) . . ?
C7 C8 C3 120.3(16) . . ?
C10 C9 C8 119.7(17) . . ?
C10 C9 H9 120.1 . . ?
C8 C9 H9 120.1 . . ?
N2 C10 C9 122(2) . . ?
N2 C10 H10 119.1 . . ?
C9 C10 H10 119.1 . . ?
C15 N3 C11 124.5(18) . . ?
C15 N3 H3 117.7 . . ?
C11 N3 H3 117.7 . . ?
C20 N4 C16 120.0(19) . . ?
C20 N4 H4A 120.0 . . ?
C16 N4 H4A 120.0 . . ?
N3 C11 C12 118.6(15) . . ?
N3 C11 H11 120.7 . . ?
C12 C11 H11 120.7 . . ?
C11 C12 C13 120.7(17) . . ?
C11 C12 H12 119.7 . . ?
C13 C12 H12 119.7 . . ?
C12 C13 C14 115.2(18) . . ?
C12 C13 C18 123.2(16) . . ?
C14 C13 C18 121.5(15) . . ?
C15 C14 C13 122.8(17) . . ?
C15 C14 H14 118.6 . . ?
C13 C14 H14 118.6 . . ?
C14 C15 N3 118.0(19) . . ?
C14 C15 H15 121.0 . . ?
N3 C15 H15 121.0 . . ?
N4 C16 C17 119.4(17) . . ?
N4 C16 H16 120.3 . . ?
C17 C16 H16 120.3 . . ?
C18 C17 C16 119.5(16) . . ?
C18 C17 H17 120.3 . . ?
C16 C17 H17 120.3 . . ?
C17 C18 C19 119.6(18) . . ?
C17 C18 C13 120.1(15) . . ?
C19 C18 C13 120.3(15) . . ?
C20 C19 C18 117.9(17) . . ?
C20 C19 H19 121.0 . . ?
C18 C19 H19 121.0 . . ?
N4 C20 C19 123.3(18) . . ?
N4 C20 H20 118.3 . . ?
C19 C20 H20 118.3 . . ?
HW1A OW1 HW1B 111(4) . . ?
HW2A OW2 HW2B 111(4) . . ?

loop_
_geom_bond_atom_site_label_1
_geom_bond_atom_site_label_2
_geom_bond_distance
_geom_bond_site_symmetry_2
_geom_bond_publ_flag
W1 O2 1.710(10) . ?
W1 O20 1.864(10) . ?
W1 O18 1.881(11) . ?
W1 O57 1.904(10) . ?
W1 O22 1.962(10) . ?
W1 O41 2.366(9) . ?
W2 O40 1.744(9) . ?
W2 O36 1.763(12) . ?
W2 O42 1.902(10) . ?
W2 O54 1.906(9) . ?
W2 O14 2.030(11) . ?
W2 O33 2.247(9) . ?
W2 Eu1 3.8285(13) . ?
W3 O61 1.684(10) . ?
W3 O6 1.835(11) . ?
W3 O4 1.872(10) . ?
W3 O52 1.947(10) . ?
W3 O13 1.984(11) . ?
W3 O30 2.346(9) . ?
W4 O32 1.691(12) . ?
W4 O13 1.877(10) . ?
W4 O9 1.887(9) . ?
W4 O11 1.919(11) . ?
W4 O53 1.926(10) . ?
W4 O30 2.371(10) . ?
W5 O31 1.717(10) . ?
W5 O12 1.760(11) . ?
W5 O23 1.893(9) . ?
W5 O48 1.895(10) . ?
W5 O6 2.020(12) . ?
W5 O45 2.362(10) . ?
W6 O26 1.751(10) . ?
W6 O35 1.767(12) . ?
W6 O22 1.916(9) . ?
W6 O54 1.959(9) . ?
W6 O55 2.057(12) . ?
W6 O33 2.292(9) . ?
W6 Eu1 3.8542(18) . ?
W7 O34 1.712(10) . ?
W7 O7 1.808(11) . ?
W7 O23 1.879(10) . ?
W7 O38 1.949(10) . ?
W7 O4 2.024(11) . ?
W7 O43 2.369(9) . ?
W8 O39 1.726(11) . ?
W8 O28 1.731(10) . ?
W8 O24 1.898(9) . ?
W8 O57 1.938(9) . ?
W8 O12 2.100(11) . ?
W8 O41 2.281(10) . ?
W9 O58 1.717(11) . ?
W9 O15 1.871(10) . ?
W9 O8 1.912(12) . ?
W9 O52 1.927(10) . ?
W9 O53 1.934(11) . ?
W9 O30 2.410(9) . ?
W10 O1 1.688(9) . ?
W10 O46 1.883(10) . ?
W10 O8 1.907(12) . ?
W10 O48 1.926(10) . ?
W10 O18 1.927(12) . ?
W10 O45 2.402(9) . ?
W11 O25 1.681(9) . ?
W11 O55 1.797(12) . ?
W11 O17 1.915(9) . ?
W11 O20 1.914(10) . ?
W11 O21 2.020(12) . ?
W11 O47 2.392(9) . ?
W12 O59 1.720(9) . ?
W12 O50 1.843(10) . ?
W12 O10 1.866(11) . ?
W12 O42 1.937(11) . ?
W12 O27 1.970(10) . ?
W12 O44 2.362(9) . ?
W13 O5 1.694(9) . ?
W13 O38 1.865(10) . ?
W13 O11 1.890(11) . ?
W13 O49 1.919(9) . ?
W13 O10 1.931(11) . ?
W13 O43 2.377(9) . ?
W14 O3 1.699(10) . ?
W14 O21 1.802(12) . ?
W14 O46 1.914(11) . ?
W14 O16 1.919(10) . ?
W14 O15 1.981(11) . ?
W14 O56 2.344(10) . ?
W15 O29 1.706(10) . ?
W15 O14 1.826(11) . ?
W15 O17 1.890(9) . ?
W15 O50 1.932(9) . ?
W15 O19 1.973(12) . ?
W15 O47 2.380(9) . ?
W16 O60 1.704(11) . ?
W16 O19 1.832(11) . ?
W16 O49 1.871(9) . ?
W16 O16 1.948(9) . ?
W16 O9 1.952(10) . ?
W16 O56 2.329(11) . ?
W17 O51 1.714(9) . ?
W17 O37 1.743(11) . ?
W17 O27 1.925(9) . ?
W17 O24 1.927(9) . ?
W17 O7 2.031(11) . ?
W17 O44 2.345(10) . ?
Eu1 O35 2.354(10) . ?
Eu1 O36 2.360(11) . ?
Eu1 O37 2.368(11) . ?
Eu1 O39 2.412(10) . ?
Eu1 O2W 2.437(13) . ?
Eu1 O51 2.479(9) 2_567 ?
Eu1 O1W 2.543(12) . ?
Eu1 O26 2.551(11) 2_557 ?
Eu2 O40 2.373(10) . ?
Eu2 O28 2.416(10) 1_455 ?
Eu2 O4W 2.454(11) . ?
Eu2 O8W 2.461(18) . ?
Eu2 O3W 2.464(11) . ?
Eu2 O9W 2.479(15) . ?
Eu2 O5W 2.487(13) . ?
Eu2 O6W 2.530(14) . ?
Eu2 O7W 2.758(14) . ?
P1 O44 1.531(9) . ?
P1 O47 1.539(11) . ?
P1 O41 1.550(10) . ?
P1 O33 1.564(11) . ?
P2 O56 1.529(10) . ?
P2 O45 1.529(11) . ?
P2 O43 1.534(10) . ?
P2 O30 1.552(11) . ?
O26 Eu1 2.551(11) 2_557 ?
O28 Eu2 2.416(10) 1_655 ?
O51 Eu1 2.479(9) 2_567 ?
N1 C5 1.30(3) . ?
N1 C1 1.35(2) . ?
N1 H1 0.8600 . ?
N2 C10 1.30(2) . ?
N2 C6 1.30(3) . ?
N2 H2 0.8600 . ?
C1 C2 1.33(3) . ?
C1 H1A 0.9300 . ?
C2 C3 1.39(2) . ?
C2 H2A 0.9300 . ?
C3 C4 1.38(2) . ?
C3 C8 1.47(2) . ?
C4 C5 1.43(3) . ?
C4 H4 0.9300 . ?
C5 H5 0.9300 . ?
C6 C7 1.41(3) . ?
C6 H6 0.9300 . ?
C7 C8 1.43(2) . ?
C7 H7 0.9300 . ?
C8 C9 1.39(3) . ?
C9 C10 1.33(3) . ?
C9 H9 0.9300 . ?
C10 H10 0.9300 . ?
N3 C15 1.32(2) . ?
N3 C11 1.33(2) . ?
N3 H3 0.8600 . ?
N4 C20 1.31(2) . ?
N4 C16 1.33(2) . ?
N4 H4A 0.8600 . ?
C11 C12 1.34(3) . ?
C11 H11 0.9300 . ?
C12 C13 1.40(2) . ?
C12 H12 0.9300 . ?
C13 C14 1.42(3) . ?
C13 C18 1.47(3) . ?
C14 C15 1.30(3) . ?
C14 H14 0.9300 . ?
C15 H15 0.9300 . ?
C16 C17 1.40(3) . ?
C16 H16 0.9300 . ?
C17 C18 1.34(2) . ?
C17 H17 0.9300 . ?
C18 C19 1.38(2) . ?
C19 C20 1.35(3) . ?
C19 H19 0.9300 . ?
C20 H20 0.9300 . ?
OW1 HW1A 0.82(2) . ?
OW1 HW1B 0.82(2) . ?
OW2 HW2A 0.82(2) . ?
OW2 HW2B 0.82(2) . ?
